data_1536182
loop_
_publ_author_name
'Joergens, S.'
'Mewis, A.'
'Hoffmann, R.D.'
'Poettgen, R.'
'Mosel, B.D.'

_publ_section_title
;
 Neue Hexachalkogeno-hypodiphosphate der Erdalkalimetalle und des
 Europiums
;
_journal_name_full 'Zeitschrift fuer Anorganische und Allgemeine Chemie'
_journal_page_first 429
_journal_page_last 433
_journal_volume 629
_journal_year 2003
_chemical_formula_sum 'Ca2 P2 Se6'
_chemical_name_systematic 'Ca2 (P2 Se6)'
_space_group_IT_number 14
_symmetry_space_group_name_Hall '-P 2yn'
_symmetry_space_group_name_H-M 'P 1 21/n 1'
_cell_angle_alpha 90
_cell_angle_beta 92.02
_cell_angle_gamma 90
_cell_formula_units_Z 2
_cell_length_a 9.664
_cell_length_b 7.519
_cell_length_c 6.859
_cell_volume 498.090
_citation_journal_id_ASTM ZAACAB
_cod_data_source_file Joergens_ZAACAB_2003_818.cif
_cod_data_source_block Ca2P2Se6
_cod_original_cell_volume 498.09
_cod_original_sg_symbol_Hall '-P 2ybc (x-z,y,z)'
_cod_database_code 1536182

loop_
_symmetry_equiv_pos_as_xyz
x,y,z
-x+1/2,y+1/2,-z+1/2
-x,-y,-z
x-1/2,-y-1/2,z-1/2

loop_
_atom_site_label
_atom_site_type_symbol
_atom_site_fract_x
_atom_site_fract_y
_atom_site_fract_z
_atom_site_occupancy
_atom_site_U_iso_or_equiv
Se3 Se-2 0.06272 0.18931 0.6624 1 0.0
Se2 Se-2 0.95054 0.2974 0.1744 1 0.0
Ca1 Ca+2 0.247 0.3877 0.9613 1 0.0
Se1 Se-2 0.26426 0.5117 0.3791 1 0.0
P1 P+4 0.0636 0.393 0.4359 1 0.0
